data_7152539
loop_
_publ_author_name
'Watson, Lynsey J.'
'Harrington, Ross W.'
'Clegg, William'
'Hall, Michael J.'

_publ_section_title
;
 Diastereoselective intermolecular ene reactions: synthesis of
 4,5,6,7-tetrahydro-1H-benzo[d]imidazoles.
;
_journal_issue 33
_journal_name_full 'Organic &amp; biomolecular chemistry'
_journal_page_first 6649
_journal_page_last 6655
_journal_paper_doi 10.1039/c2ob26009c
_journal_volume 10
_journal_year 2012
_chemical_formula_moiety 'C29 H26 N4 O3'
_chemical_formula_sum 'C29 H26 N4 O3'
_chemical_formula_weight 478.54
_chemical_name_systematic
;
?
;
_space_group_IT_number 14
_symmetry_cell_setting monoclinic
_symmetry_space_group_name_Hall '-P 2yn'
_symmetry_space_group_name_H-M 'P 1 21/n 1'
_atom_sites_solution_hydrogens mixed
_atom_sites_solution_primary direct
_atom_sites_solution_secondary difmap
_audit_creation_method SHELXL-97
_cell_angle_alpha 90.00
_cell_angle_beta 100.937(2)
_cell_angle_gamma 90.00
_cell_formula_units_Z 4
_cell_length_a 17.055(3)
_cell_length_b 7.5478(12)
_cell_length_c 19.591(3)
_cell_measurement_reflns_used 9917
_cell_measurement_temperature 150(2)
_cell_measurement_theta_max 27.55
_cell_measurement_theta_min 2.36
_cell_volume 2476.1(7)
_computing_cell_refinement 'Bruker APEX2'
_computing_data_collection 'Rigaku CrystalClear'
_computing_data_reduction 'Bruker APEX2'
_computing_molecular_graphics 'Bruker SHELXTL'
_computing_publication_material 'Bruker SHELXTL and local programs'
_computing_structure_refinement 'Bruker SHELXTL'
_computing_structure_solution 'Bruker SHELXTL'
_diffrn_ambient_temperature 150(2)
_diffrn_measured_fraction_theta_full 0.976
_diffrn_measured_fraction_theta_max 0.976
_diffrn_measurement_device_type 'Crystal Logic diffractometer and Rigaku Saturn 724+ CCD'
_diffrn_measurement_method 'thick-slice \w scans'
_diffrn_radiation_monochromator 'double crystal silicon'
_diffrn_radiation_source 'Diamond Light Source Station I19'
_diffrn_radiation_type synchrotron
_diffrn_radiation_wavelength 0.6889
_diffrn_reflns_av_R_equivalents 0.0381
_diffrn_reflns_av_sigmaI/netI 0.0367
_diffrn_reflns_limit_h_max 19
_diffrn_reflns_limit_h_min -22
_diffrn_reflns_limit_k_max 10
_diffrn_reflns_limit_k_min -10
_diffrn_reflns_limit_l_max 26
_diffrn_reflns_limit_l_min -25
_diffrn_reflns_number 24824
_diffrn_reflns_theta_full 27.56
_diffrn_reflns_theta_max 27.56
_diffrn_reflns_theta_min 1.41
_exptl_absorpt_coefficient_mu 0.085
_exptl_absorpt_correction_T_max 0.996
_exptl_absorpt_correction_T_min 0.993
_exptl_absorpt_correction_type multi-scan
_exptl_absorpt_process_details SADABS
_exptl_crystal_colour yellow
_exptl_crystal_density_diffrn 1.284
_exptl_crystal_density_method 'not measured'
_exptl_crystal_description block
_exptl_crystal_F_000 1008
_exptl_crystal_size_max 0.08
_exptl_crystal_size_mid 0.08
_exptl_crystal_size_min 0.05
_refine_diff_density_max 1.045
_refine_diff_density_min -0.186
_refine_diff_density_rms 0.049
_refine_ls_extinction_coef 0.054(6)
_refine_ls_extinction_expression Fc^*^=kFc[1+0.001xFc^2^\l^3^/sin(2\q)]^-1/4^
_refine_ls_extinction_method SHELXL
_refine_ls_goodness_of_fit_ref 1.043
_refine_ls_hydrogen_treatment mixed
_refine_ls_matrix_type full
_refine_ls_number_parameters 523
_refine_ls_number_reflns 6127
_refine_ls_number_restraints 818
_refine_ls_restrained_S_all 1.008
_refine_ls_R_factor_all 0.0742
_refine_ls_R_factor_gt 0.0614
_refine_ls_shift/su_max 0.002
_refine_ls_shift/su_mean 0.000
_refine_ls_structure_factor_coef Fsqd
_refine_ls_weighting_details 'calc w=1/[\s^2^(Fo^2^)+(0.0936P)^2^+1.0836P] where P=(Fo^2^+2Fc^2^)/3'
_refine_ls_weighting_scheme calc
_refine_ls_wR_factor_gt 0.1782
_refine_ls_wR_factor_ref 0.1871
_reflns_number_gt 4800
_reflns_number_total 6127
_reflns_threshold_expression I>2\s(I)
_cod_data_source_file c2ob26009c.txt
_cod_data_source_block mjh71_compound_8b
_cod_original_sg_symbol_H-M 'P 21/n'
_cod_database_code 7152539

loop_
_symmetry_equiv_pos_as_xyz
'x, y, z'
'-x+1/2, y+1/2, -z+1/2'
'-x, -y, -z'
'x-1/2, -y-1/2, z-1/2'

loop_
_atom_site_label
_atom_site_type_symbol
_atom_site_fract_x
_atom_site_fract_y
_atom_site_fract_z
_atom_site_U_iso_or_equiv
_atom_site_adp_type
_atom_site_occupancy
_atom_site_symmetry_multiplicity
_atom_site_calc_flag
_atom_site_refinement_flags
_atom_site_disorder_assembly
_atom_site_disorder_group
O1 O 0.40975(9) 0.5744(2) 0.79812(7) 0.0543(4) Uani 1 1 d . . .
O2 O 0.28622(8) 1.06181(18) 0.68967(7) 0.0460(3) Uani 1 1 d . . .
O3 O 0.43541(8) 0.33531(17) 0.54030(7) 0.0434(3) Uani 1 1 d . A .
H3 H 0.4615(16) 0.320(4) 0.5030(14) 0.069(8) Uiso 1 1 d . . .
N1 N 0.35310(9) 0.8412(2) 0.75873(7) 0.0392(3) Uani 1 1 d . . .
N2 N 0.45331(9) 0.7679(2) 0.53445(7) 0.0391(3) Uani 1 1 d . . .
C1 C 0.41808(10) 0.6998(2) 0.58650(8) 0.0364(4) Uani 1 1 d . . .
C2 C 0.44612(10) 0.5423(2) 0.63046(9) 0.0379(4) Uani 1 1 d . A .
H2 H 0.4824 0.5850 0.6735 0.045 Uiso 1 1 calc R . .
C3 C 0.37229(11) 0.4582(2) 0.65205(10) 0.0435(4) Uani 1 1 d . . .
H3A H 0.3381 0.4048 0.6107 0.052 Uiso 1 1 calc R . .
H3B H 0.3897 0.3624 0.6861 0.052 Uiso 1 1 calc R . .
C4 C 0.32391(11) 0.5936(2) 0.68412(9) 0.0409(4) Uani 1 1 d . . .
H4 H 0.2744 0.5329 0.6923 0.049 Uiso 1 1 calc R . .
C5 C 0.36797(11) 0.6597(2) 0.75365(9) 0.0418(4) Uani 1 1 d . . .
C6 C 0.30933(10) 0.9108(2) 0.69736(9) 0.0391(4) Uani 1 1 d . . .
C7 C 0.29769(10) 0.7642(2) 0.64231(9) 0.0397(4) Uani 1 1 d . . .
H7 H 0.2405 0.7563 0.6185 0.048 Uiso 1 1 calc R . .
C8 C 0.35066(10) 0.7934(2) 0.59093(8) 0.0370(4) Uani 1 1 d . B .
C9 C 0.40663(11) 0.8996(3) 0.50768(9) 0.0411(4) Uani 1 1 d . B .
H9 H 0.4159 0.9702 0.4699 0.049 Uiso 1 1 calc R . .
C10 C 0.37778(11) 0.9399(2) 0.82172(9) 0.0403(4) Uani 1 1 d . . .
C11 C 0.41692(13) 1.1004(3) 0.82085(11) 0.0519(5) Uani 1 1 d . . .
H11 H 0.4280 1.1463 0.7785 0.062 Uiso 1 1 calc R . .
C12 C 0.43972(15) 1.1932(3) 0.88246(12) 0.0606(6) Uani 1 1 d . . .
H12 H 0.4664 1.3036 0.8823 0.073 Uiso 1 1 calc R . .
C13 C 0.42392(14) 1.1261(3) 0.94402(11) 0.0581(5) Uani 1 1 d . . .
H13 H 0.4397 1.1903 0.9861 0.070 Uiso 1 1 calc R . .
C14 C 0.38538(14) 0.9665(3) 0.94424(10) 0.0555(5) Uani 1 1 d . . .
H14 H 0.3750 0.9202 0.9868 0.067 Uiso 1 1 calc R . .
C15 C 0.36141(12) 0.8719(3) 0.88317(10) 0.0472(4) Uani 1 1 d . . .
H15 H 0.3342 0.7622 0.8835 0.057 Uiso 1 1 calc R . .
N4 N 0.49173(9) 0.4224(2) 0.59410(8) 0.0416(4) Uani 1 1 d DU . .
C16 C 0.5392(3) 0.2887(8) 0.6346(3) 0.0388(14) Uani 0.698(8) 1 d PDU A 1
C17 C 0.5073(5) 0.1276(9) 0.6494(4) 0.0422(17) Uani 0.698(8) 1 d PDU A 1
H17 H 0.4522 0.1033 0.6335 0.051 Uiso 0.698(8) 1 calc PR A 1
C18 C 0.5566(4) 0.0023(11) 0.6876(5) 0.0507(14) Uani 0.698(8) 1 d PDU A 1
H18 H 0.5357 -0.1089 0.6982 0.061 Uiso 0.698(8) 1 calc PR A 1
C19 C 0.6357(3) 0.0409(6) 0.7099(3) 0.0614(11) Uani 0.698(8) 1 d PDU A 1
H19 H 0.6698 -0.0441 0.7362 0.074 Uiso 0.698(8) 1 calc PR A 1
C20 C 0.6669(2) 0.2033(5) 0.6944(3) 0.0624(12) Uani 0.698(8) 1 d PDU A 1
H20 H 0.7222 0.2262 0.7097 0.075 Uiso 0.698(8) 1 calc PR A 1
C21 C 0.6188(2) 0.3329(5) 0.6570(2) 0.0497(9) Uani 0.698(8) 1 d PDU A 1
C22 C 0.6529(2) 0.5065(6) 0.6391(3) 0.0685(12) Uani 0.698(8) 1 d PDU A 1
H22A H 0.7104 0.5090 0.6579 0.082 Uiso 0.698(8) 1 calc PR A 1
H22B H 0.6267 0.6038 0.6592 0.082 Uiso 0.698(8) 1 calc PR A 1
H22C H 0.6439 0.5200 0.5885 0.082 Uiso 0.698(8) 1 calc PR A 1
C16A C 0.5336(7) 0.3012(17) 0.6496(7) 0.037(3) Uani 0.302(8) 1 d PDU A 2
C17A C 0.5114(12) 0.122(2) 0.6531(12) 0.048(5) Uani 0.302(8) 1 d PDU A 2
H17A H 0.4648 0.0811 0.6228 0.058 Uiso 0.302(8) 1 calc PR A 2
C18A C 0.5551(9) 0.004(3) 0.6989(10) 0.055(4) Uani 0.302(8) 1 d PDU A 2
H18A H 0.5367 -0.1142 0.7003 0.066 Uiso 0.302(8) 1 calc PR A 2
C19A C 0.6243(6) 0.0534(12) 0.7423(6) 0.058(2) Uani 0.302(8) 1 d PDU A 2
H19A H 0.6538 -0.0288 0.7739 0.070 Uiso 0.302(8) 1 calc PR A 2
C20A C 0.6497(5) 0.2256(10) 0.7388(7) 0.067(3) Uani 0.302(8) 1 d PDU A 2
H20A H 0.6978 0.2622 0.7683 0.080 Uiso 0.302(8) 1 calc PR A 2
C21A C 0.6069(4) 0.3477(9) 0.6931(7) 0.054(2) Uani 0.302(8) 1 d PDU A 2
C22A C 0.6374(5) 0.5341(10) 0.6939(11) 0.102(6) Uani 0.302(8) 1 d PDU A 2
H22D H 0.6885 0.5428 0.7265 0.153 Uiso 0.302(8) 1 calc PR A 2
H22E H 0.5986 0.6147 0.7085 0.153 Uiso 0.302(8) 1 calc PR A 2
H22F H 0.6451 0.5668 0.6472 0.153 Uiso 0.302(8) 1 calc PR A 2
N3 N 0.34419(9) 0.9229(2) 0.53991(7) 0.0401(3) Uani 1 1 d DU . .
C23 C 0.2794(8) 1.0511(18) 0.5185(8) 0.048(2) Uani 0.534(3) 1 d PDU B 1
H23A H 0.3025 1.1669 0.5092 0.058 Uiso 0.534(3) 1 calc PR B 1
H23B H 0.2499 1.0677 0.5570 0.058 Uiso 0.534(3) 1 calc PR B 1
C24 C 0.2221(4) 0.9916(14) 0.4545(4) 0.055(2) Uani 0.534(3) 1 d PDU B 1
C25 C 0.2011(5) 0.8168(14) 0.4445(5) 0.079(2) Uani 0.534(3) 1 d PDU B 1
H25 H 0.2272 0.7321 0.4770 0.095 Uiso 0.534(3) 1 calc PR B 1
C26 C 0.1424(5) 0.7565(15) 0.3880(4) 0.103(2) Uani 0.534(3) 1 d PDU B 1
H26 H 0.1285 0.6348 0.3822 0.124 Uiso 0.534(3) 1 calc PR B 1
C27 C 0.1069(4) 0.8836(17) 0.3424(4) 0.108(3) Uani 0.534(3) 1 d PDU B 1
H27 H 0.0676 0.8487 0.3037 0.130 Uiso 0.534(3) 1 calc PR B 1
C28 C 0.1265(6) 1.0596(16) 0.3510(4) 0.120(3) Uani 0.534(3) 1 d PDU B 1
H28 H 0.1010 1.1453 0.3188 0.144 Uiso 0.534(3) 1 calc PR B 1
C29 C 0.1841(4) 1.1103(10) 0.4075(2) 0.0832(18) Uani 0.534(3) 1 d PDU B 1
H29 H 0.1974 1.2322 0.4135 0.100 Uiso 0.534(3) 1 calc PR B 1
C23A C 0.2742(14) 1.026(3) 0.5098(17) 0.052(4) Uani 0.303(5) 1 d PDU B 2
H23C H 0.2916 1.1276 0.4843 0.063 Uiso 0.303(5) 1 calc PR B 2
H23D H 0.2500 1.0744 0.5479 0.063 Uiso 0.303(5) 1 calc PR B 2
C24A C 0.2120(6) 0.9255(13) 0.4614(6) 0.041(2) Uani 0.303(5) 1 d PDU B 2
C25A C 0.2196(7) 0.7528(14) 0.4425(7) 0.054(2) Uani 0.303(5) 1 d PDU B 2
H25A H 0.2666 0.6902 0.4627 0.065 Uiso 0.303(5) 1 calc PR B 2
C26A C 0.1617(7) 0.6645(16) 0.3950(6) 0.066(2) Uani 0.303(5) 1 d PDU B 2
H26A H 0.1705 0.5461 0.3819 0.079 Uiso 0.303(5) 1 calc PR B 2
C27A C 0.0923(6) 0.7485(16) 0.3675(7) 0.090(3) Uani 0.303(5) 1 d PDU B 2
H27A H 0.0513 0.6895 0.3362 0.108 Uiso 0.303(5) 1 calc PR B 2
C28A C 0.0837(9) 0.922(2) 0.3865(11) 0.126(6) Uani 0.303(5) 1 d PDU B 2
H28A H 0.0346 0.9813 0.3704 0.151 Uiso 0.303(5) 1 calc PR B 2
C29A C 0.1458(8) 1.0102(19) 0.4288(8) 0.108(4) Uani 0.303(5) 1 d PDU B 2
H29A H 0.1416 1.1344 0.4351 0.130 Uiso 0.303(5) 1 calc PR B 2
C23B C 0.2825(15) 1.062(4) 0.5263(14) 0.054(6) Uani 0.163(4) 1 d PDU B 3
H23E H 0.3089 1.1769 0.5214 0.065 Uiso 0.163(4) 1 calc PR B 3
H23F H 0.2563 1.0712 0.5671 0.065 Uiso 0.163(4) 1 calc PR B 3
C24B C 0.2194(9) 1.032(3) 0.4627(8) 0.045(4) Uani 0.163(4) 1 d PDU B 3
C25B C 0.1428(6) 0.9921(16) 0.4686(6) 0.040(2) Uani 0.163(4) 1 d PDU B 3
H25C H 0.1295 1.0026 0.5134 0.048 Uiso 0.163(4) 1 calc PR B 3
C26B C 0.0834(9) 0.938(3) 0.4154(7) 0.069(4) Uani 0.163(4) 1 d PDU B 3
H26C H 0.0354 0.8827 0.4220 0.083 Uiso 0.163(4) 1 calc PR B 3
C27B C 0.1015(10) 0.973(3) 0.3509(8) 0.066(4) Uani 0.163(4) 1 d PDU B 3
H27C H 0.0588 0.9722 0.3119 0.079 Uiso 0.163(4) 1 calc PR B 3
C28B C 0.1769(10) 1.010(3) 0.3390(7) 0.091(5) Uani 0.163(4) 1 d PDU B 3
H28C H 0.1882 1.0115 0.2933 0.109 Uiso 0.163(4) 1 calc PR B 3
C29B C 0.2362(8) 1.044(2) 0.3974(6) 0.068(4) Uani 0.163(4) 1 d PDU B 3
H29C H 0.2884 1.0757 0.3915 0.082 Uiso 0.163(4) 1 calc PR B 3

loop_
_atom_site_aniso_label
_atom_site_aniso_U_11
_atom_site_aniso_U_22
_atom_site_aniso_U_33
_atom_site_aniso_U_23
_atom_site_aniso_U_13
_atom_site_aniso_U_12
O1 0.0614(9) 0.0505(8) 0.0498(8) 0.0058(6) 0.0075(6) 0.0125(7)
O2 0.0488(7) 0.0479(7) 0.0426(7) 0.0022(5) 0.0118(5) 0.0101(6)
O3 0.0431(7) 0.0455(7) 0.0434(7) -0.0075(5) 0.0125(5) -0.0029(5)
N1 0.0389(7) 0.0428(8) 0.0366(7) 0.0015(6) 0.0093(6) 0.0022(6)
N2 0.0407(7) 0.0396(7) 0.0387(7) -0.0018(6) 0.0120(6) -0.0014(6)
C1 0.0354(8) 0.0381(8) 0.0369(8) -0.0025(6) 0.0098(6) -0.0019(6)
C2 0.0390(8) 0.0366(8) 0.0392(8) -0.0014(6) 0.0103(7) -0.0003(7)
C3 0.0469(10) 0.0388(9) 0.0489(10) -0.0012(7) 0.0193(8) -0.0020(7)
C4 0.0392(9) 0.0434(9) 0.0432(9) -0.0008(7) 0.0158(7) -0.0035(7)
C5 0.0414(9) 0.0434(9) 0.0431(9) 0.0035(7) 0.0147(7) 0.0031(7)
C6 0.0347(8) 0.0472(10) 0.0374(8) 0.0018(7) 0.0115(7) 0.0028(7)
C7 0.0334(8) 0.0475(10) 0.0388(8) -0.0016(7) 0.0083(7) 0.0021(7)
C8 0.0339(8) 0.0426(9) 0.0343(8) -0.0012(6) 0.0056(6) 0.0006(7)
C9 0.0432(9) 0.0466(10) 0.0348(8) 0.0002(7) 0.0103(7) 0.0001(7)
C10 0.0373(8) 0.0444(9) 0.0395(8) 0.0007(7) 0.0081(7) 0.0034(7)
C11 0.0550(11) 0.0525(11) 0.0481(10) 0.0040(8) 0.0093(9) -0.0047(9)
C12 0.0648(13) 0.0531(12) 0.0605(12) -0.0013(10) 0.0034(10) -0.0086(10)
C13 0.0588(12) 0.0630(13) 0.0479(11) -0.0076(9) -0.0017(9) 0.0040(10)
C14 0.0607(12) 0.0668(13) 0.0387(9) 0.0023(9) 0.0083(9) 0.0041(10)
C15 0.0493(10) 0.0512(11) 0.0418(9) 0.0024(8) 0.0108(8) -0.0015(8)
N4 0.0392(7) 0.0381(7) 0.0483(8) -0.0054(6) 0.0102(6) -0.0004(6)
C16 0.042(2) 0.0373(19) 0.039(2) -0.0065(17) 0.0117(16) 0.0056(13)
C17 0.047(3) 0.044(3) 0.037(3) -0.002(2) 0.009(2) 0.002(2)
C18 0.061(3) 0.038(2) 0.051(2) -0.0010(18) 0.0057(19) -0.004(2)
C19 0.059(2) 0.0499(18) 0.067(3) 0.008(2) -0.008(2) 0.0071(15)
C20 0.0483(17) 0.0569(19) 0.074(3) 0.0075(18) -0.0080(17) -0.0032(14)
C21 0.0479(17) 0.0464(16) 0.0527(19) 0.0016(14) 0.0041(15) -0.0023(12)
C22 0.0487(18) 0.057(2) 0.093(3) 0.014(2) -0.0046(19) -0.0128(15)
C16A 0.030(3) 0.033(3) 0.054(7) -0.019(3) 0.019(3) 0.002(2)
C17A 0.043(8) 0.042(7) 0.057(9) 0.000(6) 0.004(6) -0.016(6)
C18A 0.054(6) 0.047(6) 0.063(8) 0.006(5) 0.008(5) 0.003(5)
C19A 0.056(5) 0.049(4) 0.064(6) 0.008(4) -0.004(5) 0.003(3)
C20A 0.042(4) 0.051(4) 0.096(8) -0.006(4) -0.017(4) 0.005(3)
C21A 0.034(3) 0.033(3) 0.090(7) -0.003(4) 0.002(4) -0.001(2)
C22A 0.042(4) 0.038(4) 0.205(17) 0.002(6) -0.031(7) -0.005(3)
N3 0.0377(7) 0.0474(8) 0.0345(7) 0.0020(6) 0.0052(6) 0.0044(6)
C23 0.046(5) 0.066(6) 0.033(3) 0.005(4) 0.008(3) 0.017(4)
C24 0.040(3) 0.086(7) 0.039(3) 0.010(4) 0.011(2) 0.008(3)
C25 0.073(4) 0.109(6) 0.051(3) 0.001(5) 0.000(3) -0.021(4)
C26 0.074(5) 0.168(7) 0.064(4) -0.029(5) 0.004(3) -0.032(5)
C27 0.045(3) 0.220(8) 0.055(3) -0.034(5) -0.006(2) 0.027(5)
C28 0.095(6) 0.195(8) 0.061(3) -0.006(5) -0.011(4) 0.080(6)
C29 0.086(4) 0.119(5) 0.044(2) 0.012(3) 0.010(2) 0.055(3)
C23A 0.047(6) 0.054(6) 0.055(10) 0.002(5) 0.005(5) 0.009(4)
C24A 0.039(4) 0.048(5) 0.036(4) -0.002(4) 0.005(3) 0.007(4)
C25A 0.057(5) 0.058(5) 0.041(4) -0.009(4) -0.005(4) -0.001(4)
C26A 0.057(5) 0.092(6) 0.049(4) -0.020(5) 0.009(4) -0.010(4)
C27A 0.048(5) 0.119(8) 0.093(7) -0.031(6) -0.016(5) -0.009(5)
C28A 0.089(8) 0.152(9) 0.111(11) -0.050(10) -0.045(8) 0.046(7)
C29A 0.093(7) 0.107(7) 0.101(8) -0.042(7) -0.040(7) 0.050(6)
C23B 0.038(9) 0.059(12) 0.058(9) 0.018(9) -0.009(9) 0.008(7)
C24B 0.037(5) 0.054(8) 0.045(6) -0.008(6) 0.008(5) 0.013(5)
C25B 0.038(5) 0.043(5) 0.039(5) 0.009(5) 0.007(4) 0.001(4)
C26B 0.056(7) 0.101(11) 0.040(7) 0.002(7) -0.020(5) 0.022(7)
C27B 0.053(7) 0.093(12) 0.045(7) -0.029(8) -0.009(6) 0.037(8)
C28B 0.081(9) 0.142(13) 0.044(6) 0.006(8) -0.002(6) 0.008(10)
C29B 0.045(6) 0.104(10) 0.055(6) 0.013(7) 0.006(5) 0.010(7)

loop_
_atom_type_symbol
_atom_type_description
_atom_type_scat_dispersion_real
_atom_type_scat_dispersion_imag
_atom_type_scat_source
C C 0.0033 0.0016 'International Tables Vol C Tables 4.2.6.8 and 6.1.1.4'
H H 0.0000 0.0000 'International Tables Vol C Tables 4.2.6.8 and 6.1.1.4'
N N 0.0061 0.0033 'International Tables Vol C Tables 4.2.6.8 and 6.1.1.4'
O O 0.0106 0.0060 'International Tables Vol C Tables 4.2.6.8 and 6.1.1.4'

loop_
_geom_angle_atom_site_label_1
_geom_angle_atom_site_label_2
_geom_angle_atom_site_label_3
_geom_angle
H3 O3 N4 106.3(16)
C5 N1 C6 112.47(15)
C5 N1 C10 122.81(14)
C6 N1 C10 124.67(15)
C1 N2 C9 105.09(15)
N2 C1 C2 125.97(15)
N2 C1 C8 110.18(15)
C2 C1 C8 123.80(15)
C1 C2 H2 108.0
C1 C2 C3 107.32(14)
C1 C2 N4 110.70(14)
H2 C2 C3 108.0
H2 C2 N4 108.0
C3 C2 N4 114.64(14)
C2 C3 H3A 109.2
C2 C3 H3B 109.2
C2 C3 C4 111.88(15)
H3A C3 H3B 107.9
H3A C3 C4 109.2
H3B C3 C4 109.2
C3 C4 H4 107.4
C3 C4 C5 112.21(15)
C3 C4 C7 117.74(15)
H4 C4 C5 107.4
H4 C4 C7 107.4
C5 C4 C7 104.32(14)
O1 C5 N1 124.27(17)
O1 C5 C4 126.97(18)
N1 C5 C4 108.76(15)
O2 C6 N1 124.98(17)
O2 C6 C7 126.82(16)
N1 C6 C7 108.20(15)
C4 C7 C6 104.05(14)
C4 C7 H7 110.9
C4 C7 C8 109.24(14)
C6 C7 H7 110.9
C6 C7 C8 110.75(15)
H7 C7 C8 110.9
C1 C8 C7 126.28(16)
C1 C8 N3 105.73(15)
C7 C8 N3 127.96(15)
N2 C9 H9 123.7
N2 C9 N3 112.51(16)
H9 C9 N3 123.7
N1 C10 C11 120.47(17)
N1 C10 C15 118.73(17)
C11 C10 C15 120.81(18)
C10 C11 H11 120.4
C10 C11 C12 119.2(2)
H11 C11 C12 120.4
C11 C12 H12 119.8
C11 C12 C13 120.4(2)
H12 C12 C13 119.8
C12 C13 H13 120.1
C12 C13 C14 119.8(2)
H13 C13 C14 120.1
C13 C14 H14 119.6
C13 C14 C15 120.8(2)
H14 C14 C15 119.6
C10 C15 C14 119.0(2)
C10 C15 H15 120.5
C14 C15 H15 120.5
O3 N4 C2 107.19(13)
O3 N4 C16 108.1(3)
O3 N4 C16A 114.4(5)
C2 N4 C16 117.5(3)
C2 N4 C16A 104.4(6)
N4 C16 C17 122.0(5)
N4 C16 C21 115.0(4)
C17 C16 C21 123.0(5)
C16 C17 H17 120.3
C16 C17 C18 119.3(6)
H17 C17 C18 120.3
C17 C18 H18 120.4
C17 C18 C19 119.1(6)
H18 C18 C19 120.4
C18 C19 H19 119.6
C18 C19 C20 120.9(5)
H19 C19 C20 119.6
C19 C20 H20 119.3
C19 C20 C21 121.4(3)
H20 C20 C21 119.3
C16 C21 C20 116.2(3)
C16 C21 C22 122.4(3)
C20 C21 C22 121.3(3)
C21 C22 H22A 109.5
C21 C22 H22B 109.5
C21 C22 H22C 109.5
H22A C22 H22B 109.5
H22A C22 H22C 109.5
H22B C22 H22C 109.5
N4 C16A C17A 121.8(10)
N4 C16A C21A 122.1(9)
C17A C16A C21A 115.0(10)
C16A C17A H17A 118.8
C16A C17A C18A 122.3(14)
H17A C17A C18A 118.8
C17A C18A H18A 119.1
C17A C18A C19A 121.8(15)
H18A C18A C19A 119.1
C18A C19A H19A 121.1
C18A C19A C20A 117.8(10)
H19A C19A C20A 121.1
C19A C20A H20A 119.1
C19A C20A C21A 121.7(7)
H20A C20A C21A 119.1
C16A C21A C20A 121.3(7)
C16A C21A C22A 120.2(8)
C20A C21A C22A 118.4(7)
C21A C22A H22D 109.5
C21A C22A H22E 109.5
C21A C22A H22F 109.5
H22D C22A H22E 109.5
H22D C22A H22F 109.5
H22E C22A H22F 109.5
C8 N3 C9 106.47(14)
C8 N3 C23 128.5(9)
C8 N3 C23A 128.1(17)
C8 N3 C23B 126.1(15)
C9 N3 C23 124.8(9)
C9 N3 C23A 122.7(17)
C9 N3 C23B 127.4(16)
N3 C23 H23A 109.2
N3 C23 H23B 109.2
N3 C23 C24 112.1(7)
H23A C23 H23B 107.9
H23A C23 C24 109.2
H23B C23 C24 109.2
C23 C24 C25 121.1(8)
C23 C24 C29 121.3(9)
C25 C24 C29 117.4(7)
C24 C25 H25 118.4
C24 C25 C26 123.1(8)
H25 C25 C26 118.4
C25 C26 H26 121.9
C25 C26 C27 116.3(8)
H26 C26 C27 121.9
C26 C27 H27 119.0
C26 C27 C28 122.0(7)
H27 C27 C28 119.0
C27 C28 H28 120.5
C27 C28 C29 119.0(7)
H28 C28 C29 120.5
C24 C29 C28 122.3(8)
C24 C29 H29 118.9
C28 C29 H29 118.9
N3 C23A H23C 108.6
N3 C23A H23D 108.6
N3 C23A C24A 114.6(11)
H23C C23A H23D 107.6
H23C C23A C24A 108.6
H23D C23A C24A 108.6
C23A C24A C25A 124.5(9)
C23A C24A C29A 119.4(9)
C25A C24A C29A 115.9(9)
C24A C25A H25A 118.4
C24A C25A C26A 123.1(9)
H25A C25A C26A 118.4
C25A C26A H26A 120.2
C25A C26A C27A 119.7(9)
H26A C26A C27A 120.2
C26A C27A H27A 121.1
C26A C27A C28A 117.8(9)
H27A C27A C28A 121.1
C27A C28A H28A 119.6
C27A C28A C29A 120.7(11)
H28A C28A C29A 119.6
C24A C29A C28A 122.0(11)
C24A C29A H29A 119.0
C28A C29A H29A 119.0
N3 C23B H23E 108.6
N3 C23B H23F 108.6
N3 C23B C24B 114.7(16)
H23E C23B H23F 107.6
H23E C23B C24B 108.6
H23F C23B C24B 108.6
C23B C24B C25B 120.7(17)
C23B C24B C29B 121.6(16)
C25B C24B C29B 117.8(12)
C24B C25B H25C 117.2
C24B C25B C26B 125.6(12)
H25C C25B C26B 117.2
C25B C26B H26C 123.9
C25B C26B C27B 112.2(14)
H26C C26B C27B 123.9
C26B C27B H27C 117.6
C26B C27B C28B 124.8(15)
H27C C27B C28B 117.6
C27B C28B H28C 121.6
C27B C28B C29B 116.8(13)
H28C C28B C29B 121.6
C24B C29B C28B 120.5(12)
C24B C29B H29C 119.8
C28B C29B H29C 119.8

loop_
_geom_bond_atom_site_label_1
_geom_bond_atom_site_label_2
_geom_bond_distance
O1 C5 1.203(2)
O2 C6 1.206(2)
O3 H3 0.93(3)
O3 N4 1.4427(19)
N1 C5 1.400(2)
N1 C6 1.392(2)
N1 C10 1.435(2)
N2 C1 1.377(2)
N2 C9 1.318(2)
C1 C2 1.493(2)
C1 C8 1.366(2)
C2 H2 1.000
C2 C3 1.539(2)
C2 N4 1.464(2)
C3 H3A 0.990
C3 H3B 0.990
C3 C4 1.522(3)
C4 H4 1.000
C4 C5 1.510(3)
C4 C7 1.545(3)
C6 C7 1.532(3)
C7 H7 1.000
C7 C8 1.491(2)
C8 N3 1.387(2)
C9 H9 0.950
C9 N3 1.349(2)
C10 C11 1.384(3)
C10 C15 1.385(3)
C11 H11 0.950
C11 C12 1.386(3)
C12 H12 0.950
C12 C13 1.381(3)
C13 H13 0.950
C13 C14 1.373(3)
C14 H14 0.950
C14 C15 1.386(3)
C15 H15 0.950
N4 C16 1.435(5)
N4 C16A 1.494(11)
C16 C17 1.385(7)
C16 C21 1.385(6)
C17 H17 0.950
C17 C18 1.386(6)
C18 H18 0.950
C18 C19 1.369(7)
C19 H19 0.950
C19 C20 1.392(5)
C20 H20 0.950
C20 C21 1.393(4)
C21 C22 1.502(5)
C22 H22A 0.980
C22 H22B 0.980
C22 H22C 0.980
C16A C17A 1.409(12)
C16A C21A 1.417(11)
C17A H17A 0.950
C17A C18A 1.377(13)
C18A H18A 0.950
C18A C19A 1.369(13)
C19A H19A 0.950
C19A C20A 1.377(11)
C20A H20A 0.950
C20A C21A 1.391(10)
C21A C22A 1.500(9)
C22A H22D 0.980
C22A H22E 0.980
C22A H22F 0.980
N3 C23 1.469(8)
N3 C23A 1.453(12)
N3 C23B 1.475(15)
C23 H23A 0.990
C23 H23B 0.990
C23 C24 1.504(9)
C24 C25 1.371(10)
C24 C29 1.359(8)
C25 H25 0.950
C25 C26 1.420(8)
C26 H26 0.950
C26 C27 1.371(11)
C27 H27 0.950
C27 C28 1.372(11)
C28 H28 0.950
C28 C29 1.386(9)
C29 H29 0.950
C23A H23C 0.990
C23A H23D 0.990
C23A C24A 1.489(12)
C24A C25A 1.368(10)
C24A C29A 1.349(10)
C25A H25A 0.950
C25A C26A 1.392(10)
C26A H26A 0.950
C26A C27A 1.360(11)
C27A H27A 0.950
C27A C28A 1.374(13)
C28A H28A 0.950
C28A C29A 1.388(12)
C29A H29A 0.950
C23B H23E 0.990
C23B H23F 0.990
C23B C24B 1.500(14)
C24B C25B 1.368(12)
C24B C29B 1.367(13)
C25B H25C 0.950
C25B C26B 1.371(12)
C26B H26C 0.950
C26B C27B 1.382(14)
C27B H27C 0.950
C27B C28B 1.378(14)
C28B H28C 0.950
C28B C29B 1.399(13)
C29B H29C 0.950

loop_
_geom_hbond_atom_site_label_D
_geom_hbond_atom_site_label_H
_geom_hbond_atom_site_label_A
_geom_hbond_distance_DH
_geom_hbond_distance_HA
_geom_hbond_distance_DA
_geom_hbond_angle_DHA
_geom_hbond_site_symmetry_A
O3 H3 N2 0.93(3) 1.87(3) 2.722(2) 151(2) 3_666

loop_
_geom_torsion_atom_site_label_1
_geom_torsion_atom_site_label_2
_geom_torsion_atom_site_label_3
_geom_torsion_atom_site_label_4
_geom_torsion
C9 N2 C1 C2 176.87(16)
C9 N2 C1 C8 -0.69(19)
N2 C1 C2 C3 -151.16(16)
N2 C1 C2 N4 -25.4(2)
C8 C1 C2 C3 26.1(2)
C8 C1 C2 N4 151.86(16)
C1 C2 C3 C4 -51.87(19)
N4 C2 C3 C4 -175.27(15)
C2 C3 C4 C5 -68.0(2)
C2 C3 C4 C7 53.1(2)
C6 N1 C5 O1 173.98(17)
C6 N1 C5 C4 -5.6(2)
C10 N1 C5 O1 -8.6(3)
C10 N1 C5 C4 171.83(15)
C3 C4 C5 O1 -38.2(3)
C3 C4 C5 N1 141.33(16)
C7 C4 C5 O1 -166.75(19)
C7 C4 C5 N1 12.79(18)
C5 N1 C6 O2 176.73(18)
C5 N1 C6 C7 -4.3(2)
C10 N1 C6 O2 -0.6(3)
C10 N1 C6 C7 178.30(15)
O2 C6 C7 C4 -169.10(18)
O2 C6 C7 C8 73.6(2)
N1 C6 C7 C4 12.00(18)
N1 C6 C7 C8 -105.26(16)
C3 C4 C7 C6 -139.69(16)
C3 C4 C7 C8 -21.4(2)
C5 C4 C7 C6 -14.59(17)
C5 C4 C7 C8 103.72(16)
N2 C1 C8 C7 -177.78(15)
N2 C1 C8 N3 0.09(19)
C2 C1 C8 C7 4.6(3)
C2 C1 C8 N3 -177.53(15)
C4 C7 C8 C1 -7.8(2)
C4 C7 C8 N3 174.77(16)
C6 C7 C8 C1 106.2(2)
C6 C7 C8 N3 -71.2(2)
C1 N2 C9 N3 1.1(2)
C5 N1 C10 C11 132.1(2)
C5 N1 C10 C15 -48.1(2)
C6 N1 C10 C11 -50.8(3)
C6 N1 C10 C15 128.97(19)
N1 C10 C11 C12 179.71(19)
C15 C10 C11 C12 -0.1(3)
C10 C11 C12 C13 0.3(3)
C11 C12 C13 C14 0.0(4)
C12 C13 C14 C15 -0.5(4)
N1 C10 C15 C14 179.77(18)
C11 C10 C15 C14 -0.5(3)
C13 C14 C15 C10 0.8(3)
C1 C2 N4 O3 -73.14(17)
C1 C2 N4 C16 164.9(3)
C1 C2 N4 C16A 165.2(5)
C3 C2 N4 O3 48.43(19)
C3 C2 N4 C16 -73.5(3)
C3 C2 N4 C16A -73.3(5)
O3 N4 C16 C17 -36.8(7)
O3 N4 C16 C21 142.8(4)
C2 N4 C16 C17 84.6(6)
C2 N4 C16 C21 -95.8(5)
N4 C16 C17 C18 178.7(5)
C21 C16 C17 C18 -0.9(8)
C16 C17 C18 C19 0.1(8)
C17 C18 C19 C20 -0.2(9)
C18 C19 C20 C21 1.1(9)
N4 C16 C21 C20 -177.9(4)
N4 C16 C21 C22 -1.0(7)
C17 C16 C21 C20 1.7(8)
C17 C16 C21 C22 178.6(6)
C19 C20 C21 C16 -1.8(7)
C19 C20 C21 C22 -178.7(4)
O3 N4 C16A C17A -7.9(19)
O3 N4 C16A C21A 159.2(10)
C2 N4 C16A C17A 108.9(16)
C2 N4 C16A C21A -83.9(13)
N4 C16A C17A C18A 172.3(11)
C21A C16A C17A C18A 4(2)
C16A C17A C18A C19A -2.1(16)
C17A C18A C19A C20A -0.4(11)
C18A C19A C20A C21A 0.4(17)
C19A C20A C21A C16A 2.1(18)
C19A C20A C21A C22A 178.2(11)
N4 C16A C21A C20A -172.3(11)
N4 C16A C21A C22A 11.7(19)
C17A C16A C21A C20A -4(2)
C17A C16A C21A C22A 179.7(16)
N2 C9 N3 C8 -1.0(2)
N2 C9 N3 C23 -175.6(5)
N2 C9 N3 C23A -163.7(8)
N2 C9 N3 C23B 176.7(11)
C1 C8 N3 C9 0.53(19)
C1 C8 N3 C23 174.9(5)
C1 C8 N3 C23A 161.9(9)
C1 C8 N3 C23B -177.2(11)
C7 C8 N3 C9 178.36(17)
C7 C8 N3 C23 -7.3(6)
C7 C8 N3 C23A -20.2(9)
C7 C8 N3 C23B 0.6(11)
C8 N3 C23 C24 -98.4(13)
C9 N3 C23 C24 75.0(15)
N3 C23 C24 C25 37.9(19)
N3 C23 C24 C29 -147.7(10)
C23 C24 C25 C26 174.6(11)
C29 C24 C25 C26 0.0(14)
C24 C25 C26 C27 0.4(14)
C25 C26 C27 C28 -0.5(14)
C26 C27 C28 C29 0.2(15)
C23 C24 C29 C28 -174.9(11)
C25 C24 C29 C28 -0.3(12)
C27 C28 C29 C24 0.2(13)
C8 N3 C23A C24A -73(3)
C9 N3 C23A C24A 86(3)
N3 C23A C24A C25A -4(4)
N3 C23A C24A C29A -178(2)
C23A C24A C25A C26A -177(2)
C29A C24A C25A C26A -3(2)
C24A C25A C26A C27A -3(2)
C25A C26A C27A C28A 2(2)
C26A C27A C28A C29A 4(3)
C23A C24A C29A C28A -176(3)
C25A C24A C29A C28A 9(3)
C27A C28A C29A C24A -10(3)
C8 N3 C23B C24B -105(2)
C9 N3 C23B C24B 77(3)
N3 C23B C24B C25B 111(3)
N3 C23B C24B C29B -69(4)
C23B C24B C25B C26B -170.2(19)
C29B C24B C25B C26B 10(3)
C24B C25B C26B C27B -17(3)
C25B C26B C27B C28B 18(4)
C26B C27B C28B C29B -12(4)
C23B C24B C29B C28B 178(2)
C25B C24B C29B C28B -2(3)
C27B C28B C29B C24B 3(4)
